data_2200296
loop_
_publ_author_name
'Ward, A. David'
'Ward, Virginia R.'
'Tiekink, Edward R. T.'

_publ_section_title
;
 3,5,5-Trimethyl-2-[2-(phenylsulfonyl)ethyl]-2-cyclohexen-1-one
;
_journal_issue 6
_journal_name_full 'Acta Crystallographica Section E'
_journal_page_first o526
_journal_page_last o527
_journal_paper_doi 10.1107/S1600536801008248
_journal_volume 57
_journal_year 2001
_chemical_formula_iupac 'C17 H22 O3 S'
_chemical_formula_moiety 'C17 H22 O3 S'
_chemical_formula_sum 'C17 H22 O3 S'
_chemical_formula_weight 306.42
_space_group_IT_number 61
_symmetry_cell_setting orthorhombic
_symmetry_space_group_name_Hall '-P 2ac 2ab'
_symmetry_space_group_name_H-M 'P b c a'
_cell_angle_alpha 90
_cell_angle_beta 90
_cell_angle_gamma 90
_cell_formula_units_Z 8
_cell_length_a 16.560(5)
_cell_length_b 20.690(10)
_cell_length_c 9.453(2)
_cell_measurement_reflns_used 22
_cell_measurement_temperature 173
_cell_measurement_theta_max 9.5
_cell_measurement_theta_min 7.3
_cell_volume 3239(2)
_computing_cell_refinement 'MSC/AFC Diffractometer Control Software'
_computing_data_collection
;MSC/AFC Diffractometer Control Software (Molecular Structure Corporation,
 1996)
;
_computing_data_reduction 'TEXSAN for Windows (Molecular Structure Corporation, 1997)'
_computing_publication_material SHELXL97
_computing_structure_refinement 'SHELXL97 (Sheldrick, 1997)'
_computing_structure_solution 'SIR97 (Altomare et. al., 1994)'
_diffrn_ambient_temperature 173
_diffrn_measured_fraction_theta_full .997
_diffrn_measured_fraction_theta_max .997
_diffrn_measurement_device 'Rigaku AFC-7R'
_diffrn_measurement_method \w-2\q
_diffrn_radiation_monochromator graphite
_diffrn_radiation_source 'Rotating anode'
_diffrn_radiation_type MoK\a
_diffrn_radiation_wavelength .71069
_diffrn_reflns_av_R_equivalents .000
_diffrn_reflns_av_sigmaI/netI .069
_diffrn_reflns_limit_h_max 21
_diffrn_reflns_limit_h_min 0
_diffrn_reflns_limit_k_max 26
_diffrn_reflns_limit_k_min 0
_diffrn_reflns_limit_l_max 12
_diffrn_reflns_limit_l_min 0
_diffrn_reflns_number 4193
_diffrn_reflns_reduction_process 'Lp corrections applied'
_diffrn_reflns_theta_full 27.5
_diffrn_reflns_theta_max 27.5
_diffrn_reflns_theta_min 3.2
_diffrn_standards_decay_% -1.4
_diffrn_standards_interval_count 400
_diffrn_standards_number 3
_exptl_absorpt_coefficient_mu .207
_exptl_absorpt_correction_type none
_exptl_crystal_colour colourless
_exptl_crystal_density_diffrn 1.256
_exptl_crystal_density_method 'not measured'
_exptl_crystal_description plate
_exptl_crystal_F_000 1312
_exptl_crystal_size_max .37
_exptl_crystal_size_mid .37
_exptl_crystal_size_min .11
_refine_diff_density_max .26
_refine_diff_density_min -.29
_refine_ls_extinction_method none
_refine_ls_goodness_of_fit_ref 1.01
_refine_ls_hydrogen_treatment constr
_refine_ls_matrix_type full
_refine_ls_number_parameters 191
_refine_ls_number_reflns 3725
_refine_ls_number_restraints 0
_refine_ls_restrained_S_all 1.01
_refine_ls_R_factor_all .119
_refine_ls_R_factor_gt .040
_refine_ls_shift/su_max <0.001
_refine_ls_shift/su_mean <0.001
_refine_ls_structure_factor_coef Fsqd
_refine_ls_weighting_details 'calc w = 1/[\s^2^(Fo^2^)+(0.0508P)^2^+0.9004P] where P = (Fo^2^+2Fc^2^)/3'
_refine_ls_weighting_scheme calc
_refine_ls_wR_factor_ref .129
_reflns_number_gt 1960
_reflns_number_total 3725
_reflns_threshold_expression I>2\s(I)
_cod_data_source_file ci6031.cif
_cod_data_source_block I
_cod_original_cell_volume 3240(2)
_cod_original_sg_symbol_Hall '-P 2ac 2ab '
_cod_database_code 2200296

loop_
_symmetry_equiv_pos_as_xyz
'  +x,  +y,  +z'
'1/2+x,1/2-y,  -z'
'  -x,1/2+y,1/2-z'
'1/2-x,  -y,1/2+z'
'  -x,  -y,  -z'
'1/2-x,1/2+y,  +z'
'  +x,1/2-y,1/2+z'
'1/2+x,  +y,1/2-z'

loop_
_atom_site_label
_atom_site_fract_x
_atom_site_fract_y
_atom_site_fract_z
_atom_site_U_iso_or_equiv
_atom_site_adp_type
_atom_site_calc_flag
_atom_site_refinement_flags
_atom_site_occupancy
_atom_site_disorder_assembly
_atom_site_disorder_group
_atom_site_type_symbol
S22 .02219(4) .19127(3) .22763(6) .03519(17) Uani d . 1 . . S
O1 -.17361(11) .07827(9) .46796(19) .0512(5) Uani d . 1 . . O
O22B .02531(12) .13810(10) .12897(18) .0539(5) Uani d . 1 . . O
O22A -.01250(10) .25137(10) .1810(2) .0536(5) Uani d . 1 . . O
C1 -.13097(15) .06690(11) .5706(3) .0352(6) Uani d . 1 . . C
C2 -.04303(14) .07756(11) .5646(2) .0304(5) Uani d . 1 . . C
C3 .00270(14) .06999(10) .6813(3) .0334(5) Uani d . 1 . . C
C3A .09270(15) .07808(14) .6813(3) .0492(7) Uani d . 1 . . C
H3A .1136 .0704 .7769 .068(2) Uiso calc R 1 . . H
H3B .1064 .1221 .6516 .068(2) Uiso calc R 1 . . H
H3C .1169 .0470 .6156 .068(2) Uiso calc R 1 . . H
C4 -.03308(14) .05177(12) .8219(2) .0350(5) Uani d . 1 . . C
H4A -.0038 .0755 .8970 .0569(18) Uiso calc R 1 . . H
H4B -.0238 .0051 .8377 .0569(18) Uiso calc R 1 . . H
C5B -.13756(17) .13810(13) .8524(3) .0464(7) Uani d . 1 . . C
H5D -.1955 .1464 .8627 .068(2) Uiso calc R 1 . . H
H5E -.1174 .1603 .7678 .068(2) Uiso calc R 1 . . H
H5F -.1090 .1543 .9360 .068(2) Uiso calc R 1 . . H
C5 -.12315(15) .06536(11) .8378(2) .0352(6) Uani d . 1 . . C
C5A -.15537(18) .03051(15) .9694(3) .0516(7) Uani d . 1 . . C
H5A -.2132 .0394 .9798 .068(2) Uiso calc R 1 . . H
H5B -.1266 .0460 1.0533 .068(2) Uiso calc R 1 . . H
H5C -.1469 -.0161 .9592 .068(2) Uiso calc R 1 . . H
C6 -.16562(15) .03995(13) .7052(2) .0400(6) Uani d . 1 . . C
H6A -.1613 -.0077 .7031 .0569(18) Uiso calc R 1 . . H
H6B -.2237 .0512 .7104 .0569(18) Uiso calc R 1 . . H
C21 -.00986(16) .09645(11) .4215(3) .0381(6) Uani d . 1 . . C
H21A -.0325 .0672 .3487 .0569(18) Uiso calc R 1 . . H
H21B .0495 .0908 .4219 .0569(18) Uiso calc R 1 . . H
C22 -.02976(14) .16600(11) .3824(2) .0310(5) Uani d . 1 . . C
H22A -.0149 .1947 .4620 .0569(18) Uiso calc R 1 . . H
H22B -.0887 .1700 .3668 .0569(18) Uiso calc R 1 . . H
C23 .12096(13) .20705(11) .2865(2) .0300(5) Uani d . 1 . . C
C24 .13626(16) .26362(12) .3608(3) .0393(6) Uani d . 1 . . C
H24 .0938 .2930 .3816 .0455(14) Uiso calc R 1 . . H
C25 .21442(18) .27655(16) .4038(3) .0535(8) Uani d . 1 . . C
H25 .2262 .3152 .4541 .0455(14) Uiso calc R 1 . . H
C26 .27501(18) .23340(18) .3737(3) .0607(9) Uani d . 1 . . C
H26 .3287 .2428 .4022 .0455(14) Uiso calc R 1 . . H
C27 .25936(17) .17729(16) .3036(3) .0584(9) Uani d . 1 . . C
H27 .3018 .1474 .2865 .0455(14) Uiso calc R 1 . . H
C28 .18207(16) .16343(13) .2570(3) .0421(6) Uani d . 1 . . C
H28 .1712 .1249 .2059 .0455(14) Uiso calc R 1 . . H

loop_
_atom_site_aniso_label
_atom_site_aniso_U_11
_atom_site_aniso_U_22
_atom_site_aniso_U_33
_atom_site_aniso_U_12
_atom_site_aniso_U_13
_atom_site_aniso_U_23
S22 .0389(3) .0404(3) .0262(3) -.0044(3) -.0039(3) .0061(3)
O1 .0503(11) .0641(13) .0392(11) -.0159(10) -.0146(9) .0091(9)
O22B .0734(13) .0627(13) .0255(8) -.0212(11) .0007(9) -.0084(9)
O22A .0430(10) .0592(11) .0585(12) .0069(9) -.0031(10) .0301(10)
C1 .0418(14) .0301(13) .0338(13) -.0038(11) -.0016(11) -.0022(10)
C2 .0385(13) .0239(11) .0289(12) -.0003(10) .0046(9) .0011(9)
C3 .0382(12) .0239(11) .0382(13) .0023(10) .0037(10) -.0024(10)
C3A .0396(14) .0550(17) .0530(17) -.0017(13) .0004(13) -.0035(14)
C4 .0418(14) .0343(12) .0288(11) .0035(10) -.0020(10) .0007(10)
C5B .0541(16) .0454(16) .0396(14) .0100(13) .0053(13) -.0033(12)
C5 .0403(14) .0348(13) .0304(12) -.0013(11) .0034(10) .0026(10)
C5A .0608(19) .0580(18) .0360(15) -.0020(14) .0093(13) .0096(13)
C6 .0392(14) .0445(15) .0362(14) -.0102(11) .0013(11) .0014(12)
C21 .0519(16) .0304(12) .0322(12) -.0002(11) .0082(11) .0012(10)
C22 .0330(12) .0316(12) .0284(11) -.0041(10) .0031(10) .0014(9)
C23 .0331(11) .0330(12) .0240(11) .0004(9) .0049(9) .0073(9)
C24 .0442(14) .0363(14) .0373(14) -.0036(11) .0064(11) -.0032(11)
C25 .0572(18) .0651(19) .0381(16) -.0276(16) -.0013(13) -.0005(14)
C26 .0364(15) .090(3) .0552(19) -.0126(16) -.0037(13) .0317(19)
C27 .0392(15) .067(2) .068(2) .0134(15) .0155(14) .0306(18)
C28 .0472(15) .0392(13) .0399(14) .0083(12) .0124(12) .0093(12)

loop_
_atom_type_symbol
_atom_type_scat_dispersion_real
_atom_type_scat_dispersion_imag
_atom_type_scat_source
C .002 .002
;International Tables for Crystallography
(1992, Vol. C, Table 6.1.1.2)
;
H .000 .000
;International Tables for Crystallography
(1992, Vol. C, Table 6.1.1.2)
;
O .008 .006
;International Tables for Crystallography
(1992, Vol. C, Table 6.1.1.2)
;
S .110 .124
;International Tables for Crystallography
(1992, Vol. C, Table 6.1.1.2)
;

loop_
_geom_angle_atom_site_label_1
_geom_angle_atom_site_label_2
_geom_angle_atom_site_label_3
_geom_angle
_geom_angle_publ_flag
O22A S22 O22B 118.37(13) no
O22A S22 C23 107.93(11) no
O22B S22 C23 108.23(12) no
O22A S22 C22 108.26(12) no
O22B S22 C22 108.98(11) no
C23 S22 C22 104.14(11) no
O1 C1 C2 120.8(2) no
O1 C1 C6 121.5(2) no
C2 C1 C6 117.7(2) no
C3 C2 C1 120.4(2) no
C3 C2 C21 124.0(2) no
C1 C2 C21 115.6(2) no
C2 C3 C4 122.1(2) no
C2 C3 C3A 123.1(2) no
C4 C3 C3A 114.8(2) no
C3 C4 C5 115.2(2) no
C4 C5 C5B 110.0(2) no
C4 C5 C5A 109.5(2) no
C5B C5 C5A 109.6(2) no
C4 C5 C6 107.8(2) no
C5B C5 C6 109.9(2) no
C5A C5 C6 110.1(2) no
C1 C6 C5 113.0(2) no
C2 C21 C22 112.53(19) no
C21 C22 S22 111.93(16) no
C28 C23 C24 121.2(2) no
C28 C23 S22 119.7(2) no
C24 C23 S22 119.10(18) no
C25 C24 C23 118.9(3) no
C26 C25 C24 119.8(3) no
C27 C26 C25 121.1(3) no
C26 C27 C28 120.5(3) no
C27 C28 C23 118.5(3) no

loop_
_geom_bond_atom_site_label_1
_geom_bond_atom_site_label_2
_geom_bond_site_symmetry_2
_geom_bond_distance
_geom_bond_publ_flag
S22 O22A . 1.439(2) no
S22 O22B . 1.4433(19) no
S22 C23 . 1.758(2) no
S22 C22 . 1.776(2) no
O1 C1 . 1.223(3) no
C1 C2 . 1.474(3) no
C1 C6 . 1.503(3) no
C2 C3 . 1.347(3) no
C2 C21 . 1.511(3) no
C3 C4 . 1.504(3) no
C3 C3A . 1.500(3) no
C4 C5 . 1.525(3) no
C5B C5 . 1.530(4) no
C5 C5A . 1.534(3) no
C5 C6 . 1.530(3) no
C21 C22 . 1.522(3) no
C23 C28 . 1.385(3) no
C23 C24 . 1.388(3) no
C24 C25 . 1.383(4) no
C25 C26 . 1.373(4) no
C26 C27 . 1.362(4) no
C27 C28 . 1.384(4) no

loop_
_cod_related_entry_id
_cod_related_entry_database
_cod_related_entry_code
1 ChemSpider 21132873
